data_1507560
loop_
_publ_author_name
'Shi, Min'
'Lu, Jian-Mei'
'Wei, Yin'
'Shao, Li-Xiong'

_publ_section_title
;
 Rapid generation of molecular complexity in the lewis or br\/onsted
 Acid-mediated reactions of methylenecyclopropanes.
;
_journal_issue 4
_journal_name_full 'Accounts of chemical research'
_journal_page_first 641
_journal_page_last 652
_journal_paper_doi 10.1021/ar200237z
_journal_volume 45
_journal_year 2012
_chemical_formula_sum 'C38 H30 Cl2'
_chemical_formula_weight 557.52
_chemical_name_systematic
; 
 ? 
;
_space_group_IT_number 2
_symmetry_cell_setting triclinic
_symmetry_space_group_name_Hall '-P 1'
_symmetry_space_group_name_H-M 'P -1'
_atom_sites_solution_hydrogens geom
_atom_sites_solution_primary direct
_atom_sites_solution_secondary difmap
_audit_creation_method SHELXL-97
_cell_angle_alpha 115.256(2)
_cell_angle_beta 97.283(3)
_cell_angle_gamma 109.275(3)
_cell_formula_units_Z 2
_cell_length_a 10.3853(15)
_cell_length_b 12.7318(18)
_cell_length_c 13.241(2)
_cell_measurement_reflns_used 1417
_cell_measurement_temperature 293(2)
_cell_measurement_theta_max 47.432
_cell_measurement_theta_min 4.450
_cell_volume 1419.3(4)
_computing_cell_refinement 'Bruker SMART'
_computing_data_collection 'Bruker SMART'
_computing_data_reduction 'Bruker SHELXTL'
_computing_molecular_graphics 'Bruker SHELXTL'
_computing_publication_material 'Bruker SHELXTL'
_computing_structure_refinement 'SHELXL-97 (Sheldrick, 1997)'
_computing_structure_solution 'SHELXS-97 (Sheldrick, 1990)'
_diffrn_ambient_temperature 293(2)
_diffrn_measured_fraction_theta_full 0.988
_diffrn_measured_fraction_theta_max 0.988
_diffrn_measurement_device_type 'CCD area detector'
_diffrn_measurement_method 'phi and omega scans'
_diffrn_radiation_monochromator graphite
_diffrn_radiation_source 'fine-focus sealed tube'
_diffrn_radiation_type MoK\a
_diffrn_radiation_wavelength 0.71073
_diffrn_reflns_av_R_equivalents 0.0407
_diffrn_reflns_av_sigmaI/netI 0.0810
_diffrn_reflns_limit_h_max 6
_diffrn_reflns_limit_h_min -12
_diffrn_reflns_limit_k_max 15
_diffrn_reflns_limit_k_min -13
_diffrn_reflns_limit_l_max 16
_diffrn_reflns_limit_l_min -15
_diffrn_reflns_number 7531
_diffrn_reflns_theta_full 25.50
_diffrn_reflns_theta_max 25.50
_diffrn_reflns_theta_min 1.79
_exptl_absorpt_coefficient_mu 0.255
_exptl_absorpt_correction_T_max 1.00000
_exptl_absorpt_correction_T_min 0.72999
_exptl_absorpt_correction_type empirical
_exptl_absorpt_process_details sadabs
_exptl_crystal_colour colorless
_exptl_crystal_density_diffrn 1.305
_exptl_crystal_density_method 'not measured'
_exptl_crystal_description prismatic
_exptl_crystal_F_000 584
_exptl_crystal_size_max 0.459
_exptl_crystal_size_mid 0.327
_exptl_crystal_size_min 0.234
_refine_diff_density_max 0.423
_refine_diff_density_min -1.358
_refine_diff_density_rms 0.087
_refine_ls_extinction_method none
_refine_ls_goodness_of_fit_ref 0.967
_refine_ls_hydrogen_treatment constr
_refine_ls_matrix_type full
_refine_ls_number_parameters 360
_refine_ls_number_reflns 5222
_refine_ls_number_restraints 4
_refine_ls_restrained_S_all 0.975
_refine_ls_R_factor_all 0.1372
_refine_ls_R_factor_gt 0.0953
_refine_ls_shift/su_max 0.054
_refine_ls_shift/su_mean 0.016
_refine_ls_structure_factor_coef Fsqd
_refine_ls_weighting_details 'calc w=1/[\s^2^(Fo^2^)+(0.2000P)^2^+0.0000P] where P=(Fo^2^+2Fc^2^)/3'
_refine_ls_weighting_scheme calc
_refine_ls_wR_factor_gt 0.2831
_refine_ls_wR_factor_ref 0.3150
_reflns_number_gt 2773
_reflns_number_total 5222
_reflns_threshold_expression >2sigma(I)
_cod_data_source_file ar200237z_si_001.cif
_cod_data_source_block cd27316
_cod_depositor_comments
;
The following automatic conversions were performed:

'_symmetry_cell_setting' value 'Triclinic' changed to 'triclinic'
according to /home/saulius/struct/CIF-dictionaries/cif_core.dic
dictionary named 'cif_core.dic' version 2.4.1 from 2010-06-29.

Automatic conversion script
Id: cif_fix_values 1715 2011-07-08 13:25:40Z adriana 
;
_cod_original_sg_symbol_H-M P-1
_cod_database_code 1507560

loop_
_symmetry_equiv_pos_as_xyz
'x, y, z'
'-x, -y, -z'

loop_
_atom_site_label
_atom_site_type_symbol
_atom_site_fract_x
_atom_site_fract_y
_atom_site_fract_z
_atom_site_U_iso_or_equiv
_atom_site_adp_type
_atom_site_occupancy
_atom_site_symmetry_multiplicity
_atom_site_calc_flag
_atom_site_refinement_flags
_atom_site_disorder_group
Cl1 Cl 0.0749(17) 0.593(2) 0.6307(13) 0.213(11) Uani 0.291(14) 1 d PD 1
C38 C 0.0961(2) 0.5919(2) 0.5056(2) 0.088(9) Uani 0.291(14) 1 d PD 1
H38A H 0.0246 0.6204 0.4881 0.105 Uiso 0.291(14) 1 calc PR 1
H38B H 0.1867 0.6672 0.5377 0.105 Uiso 0.291(14) 1 calc PR 1
Cl1' Cl 0.1242(2) 0.6316(2) 0.5931(2) 0.184(3) Uani 0.709(14) 1 d PRD 2
C38' C 0.0020(2) 0.5330(2) 0.4640(2) 0.159(7) Uani 0.709(14) 1 d PRD 2
Cl2 Cl 0.1014(2) 0.5097(2) 0.3738(2) 0.211(3) Uiso 1 1 d RD .
C1 C 0.2921(2) 0.9427(2) 0.1221(2) 0.0348(9) Uani 1 1 d R .
C2 C 0.3489(2) 0.9909(2) 0.0534(2) 0.0372(9) Uani 1 1 d R .
H2 H 0.3242 0.9375 -0.0273 0.045 Uiso 1 1 calc R .
C3 C 0.4430(4) 1.1199(4) 0.1066(4) 0.0431(10) Uani 1 1 d . .
H3 H 0.4795 1.1538 0.0612 0.052 Uiso 1 1 calc R .
C4 C 0.4822(4) 1.1976(4) 0.2262(4) 0.0452(10) Uani 1 1 d . .
H4 H 0.5467 1.2835 0.2608 0.054 Uiso 1 1 calc R .
C5 C 0.4280(4) 1.1510(4) 0.2965(3) 0.0411(9) Uani 1 1 d . .
H5 H 0.4564 1.2044 0.3775 0.049 Uiso 1 1 calc R .
C6 C 0.3303(4) 1.0227(3) 0.2436(3) 0.0356(9) Uani 1 1 d . .
C7 C 0.2587(4) 0.9406(4) 0.2896(3) 0.0381(9) Uani 1 1 d . .
C8 C 0.2451(4) 0.9504(4) 0.4020(3) 0.0440(10) Uani 1 1 d . .
C9 C 0.1867(6) 0.8126(4) 0.3763(4) 0.0584(12) Uani 1 1 d . .
H9A H 0.1155 0.7971 0.4153 0.070 Uiso 1 1 calc R .
H9B H 0.2635 0.7941 0.4030 0.070 Uiso 1 1 calc R .
C10 C 0.1182(5) 0.7287(4) 0.2415(4) 0.0535(11) Uani 1 1 d . .
H10A H 0.1400 0.6547 0.2106 0.064 Uiso 1 1 calc R .
H10B H 0.0148 0.6995 0.2186 0.064 Uiso 1 1 calc R .
C11 C 0.1872(4) 0.8185(4) 0.2014(3) 0.0389(9) Uani 1 1 d . .
C12 C 0.1920(4) 0.8049(3) 0.0832(3) 0.0366(9) Uani 1 1 d . .
C13 C 0.2636(4) 1.0536(4) 0.5023(3) 0.0453(10) Uani 1 1 d . .
C14 C 0.2919(5) 1.1791(4) 0.5104(4) 0.0509(11) Uani 1 1 d . .
C15 C 0.1973(6) 1.1888(5) 0.4344(4) 0.0606(13) Uani 1 1 d . .
H15 H 0.1156 1.1154 0.3791 0.073 Uiso 1 1 calc R .
C16 C 0.2208(8) 1.3034(6) 0.4386(6) 0.0861(18) Uani 1 1 d . .
H16 H 0.1563 1.3075 0.3865 0.103 Uiso 1 1 calc R .
C17 C 0.3391(11) 1.4099(7) 0.5195(8) 0.109(3) Uani 1 1 d . .
H17 H 0.3566 1.4873 0.5214 0.131 Uiso 1 1 calc R .
C18 C 0.4316(9) 1.4067(6) 0.5969(6) 0.106(3) Uani 1 1 d . .
H18 H 0.5109 1.4819 0.6531 0.128 Uiso 1 1 calc R .
C19 C 0.4096(7) 1.2906(5) 0.5935(4) 0.0829(17) Uani 1 1 d . .
H19 H 0.4742 1.2886 0.6474 0.099 Uiso 1 1 calc R .
C20 C 0.2454(4) 1.0467(4) 0.6094(3) 0.0449(10) Uani 1 1 d . .
C21 C 0.1700(5) 1.1072(5) 0.6727(4) 0.0553(12) Uani 1 1 d . .
H21 H 0.1305 1.1508 0.6473 0.066 Uiso 1 1 calc R .
C22 C 0.1526(5) 1.1035(5) 0.7734(4) 0.0621(13) Uani 1 1 d . .
H22 H 0.1024 1.1450 0.8154 0.074 Uiso 1 1 calc R .
C23 C 0.2085(6) 1.0394(5) 0.8107(4) 0.0660(14) Uani 1 1 d . .
H23 H 0.1943 1.0349 0.8769 0.079 Uiso 1 1 calc R .
C24 C 0.2865(6) 0.9808(5) 0.7503(4) 0.0716(15) Uani 1 1 d . .
H24 H 0.3272 0.9387 0.7772 0.086 Uiso 1 1 calc R .
C25 C 0.3041(6) 0.9846(5) 0.6506(4) 0.0639(13) Uani 1 1 d . .
H25 H 0.3565 0.9446 0.6103 0.077 Uiso 1 1 calc R .
C26 C 0.2597(4) 0.7156(4) 0.0213(3) 0.0390(9) Uani 1 1 d . .
C27 C 0.3838(5) 0.7252(4) 0.0846(4) 0.0523(11) Uani 1 1 d . .
H27 H 0.4219 0.7832 0.1650 0.063 Uiso 1 1 calc R .
C28 C 0.4522(5) 0.6509(5) 0.0312(6) 0.0687(15) Uani 1 1 d . .
H28 H 0.5359 0.6595 0.0755 0.082 Uiso 1 1 calc R .
C29 C 0.3965(6) 0.5640(5) -0.0876(6) 0.0730(16) Uani 1 1 d . .
H29 H 0.4412 0.5125 -0.1239 0.088 Uiso 1 1 calc R .
C30 C 0.2760(6) 0.5543(5) -0.1509(5) 0.0691(14) Uani 1 1 d . .
H30 H 0.2388 0.4968 -0.2314 0.083 Uiso 1 1 calc R .
C31 C 0.2073(5) 0.6288(4) -0.0973(4) 0.0546(11) Uani 1 1 d . .
H31 H 0.1241 0.6201 -0.1425 0.066 Uiso 1 1 calc R .
C32 C 0.0393(4) 0.7615(3) 0.0073(3) 0.0368(9) Uani 1 1 d . .
C33 C -0.0679(4) 0.6440(4) -0.0215(4) 0.0495(11) Uani 1 1 d . .
H33 H -0.0455 0.5919 0.0029 0.059 Uiso 1 1 calc R .
C34 C -0.2068(5) 0.6034(4) -0.0857(4) 0.0625(13) Uani 1 1 d . .
H34 H -0.2777 0.5251 -0.1032 0.075 Uiso 1 1 calc R .
C35 C -0.2408(5) 0.6784(5) -0.1238(4) 0.0659(14) Uani 1 1 d . .
H35 H -0.3348 0.6512 -0.1670 0.079 Uiso 1 1 calc R .
C36 C -0.1367(5) 0.7929(5) -0.0983(4) 0.0576(12) Uani 1 1 d . .
H36 H -0.1597 0.8435 -0.1247 0.069 Uiso 1 1 calc R .
C37 C 0.0036(4) 0.8346(4) -0.0332(3) 0.0441(10) Uani 1 1 d . .
H37 H 0.0740 0.9127 -0.0168 0.053 Uiso 1 1 calc R .

loop_
_atom_site_aniso_label
_atom_site_aniso_U_11
_atom_site_aniso_U_22
_atom_site_aniso_U_33
_atom_site_aniso_U_23
_atom_site_aniso_U_13
_atom_site_aniso_U_12
Cl1 0.170(13) 0.25(2) 0.151(14) 0.164(15) -0.014(11) 0.015(14)
C38 0.15(3) 0.037(11) 0.060(13) 0.034(10) 0.009(15) 0.021(13)
Cl1' 0.144(4) 0.200(5) 0.175(6) 0.085(4) 0.036(4) 0.057(3)
C38' 0.154(15) 0.191(18) 0.164(16) 0.087(13) 0.046(13) 0.112(14)
C1 0.035(2) 0.039(2) 0.039(2) 0.0218(18) 0.0153(16) 0.0203(17)
C2 0.043(2) 0.043(2) 0.039(2) 0.0250(18) 0.0206(17) 0.0239(18)
C3 0.040(2) 0.050(3) 0.058(3) 0.038(2) 0.0257(19) 0.0217(19)
C4 0.043(2) 0.037(2) 0.058(3) 0.025(2) 0.0212(19) 0.0171(18)
C5 0.042(2) 0.038(2) 0.040(2) 0.0175(18) 0.0130(17) 0.0163(18)
C6 0.035(2) 0.040(2) 0.039(2) 0.0229(18) 0.0138(16) 0.0197(17)
C7 0.045(2) 0.040(2) 0.038(2) 0.0222(18) 0.0186(17) 0.0218(18)
C8 0.053(2) 0.046(2) 0.039(2) 0.023(2) 0.0184(18) 0.0230(19)
C9 0.086(3) 0.058(3) 0.048(3) 0.035(2) 0.030(2) 0.035(3)
C10 0.074(3) 0.045(2) 0.051(3) 0.029(2) 0.030(2) 0.025(2)
C11 0.046(2) 0.037(2) 0.041(2) 0.0224(19) 0.0185(17) 0.0194(18)
C12 0.040(2) 0.039(2) 0.036(2) 0.0202(18) 0.0168(16) 0.0194(17)
C13 0.050(2) 0.053(3) 0.039(2) 0.025(2) 0.0194(18) 0.023(2)
C14 0.061(3) 0.048(3) 0.038(2) 0.018(2) 0.027(2) 0.018(2)
C15 0.073(3) 0.057(3) 0.071(3) 0.038(3) 0.036(3) 0.038(3)
C16 0.123(5) 0.069(4) 0.107(5) 0.055(4) 0.067(4) 0.061(4)
C17 0.170(8) 0.063(5) 0.105(6) 0.041(4) 0.081(6) 0.049(5)
C18 0.141(6) 0.050(4) 0.065(4) 0.005(3) 0.041(4) 0.000(4)
C19 0.095(4) 0.072(4) 0.045(3) 0.018(3) 0.020(3) 0.010(3)
C20 0.050(2) 0.056(3) 0.033(2) 0.0231(19) 0.0155(18) 0.027(2)
C21 0.064(3) 0.072(3) 0.047(3) 0.034(2) 0.027(2) 0.040(2)
C22 0.069(3) 0.082(4) 0.051(3) 0.035(3) 0.034(2) 0.042(3)
C23 0.079(3) 0.094(4) 0.042(3) 0.044(3) 0.026(2) 0.040(3)
C24 0.101(4) 0.099(4) 0.052(3) 0.049(3) 0.030(3) 0.066(3)
C25 0.082(3) 0.089(4) 0.043(3) 0.034(3) 0.028(2) 0.055(3)
C26 0.044(2) 0.038(2) 0.046(2) 0.0261(19) 0.0220(18) 0.0197(18)
C27 0.056(3) 0.058(3) 0.059(3) 0.035(2) 0.023(2) 0.032(2)
C28 0.057(3) 0.078(4) 0.113(5) 0.067(4) 0.039(3) 0.046(3)
C29 0.076(4) 0.054(3) 0.113(5) 0.044(3) 0.059(4) 0.040(3)
C30 0.077(4) 0.060(3) 0.070(3) 0.022(3) 0.041(3) 0.036(3)
C31 0.052(3) 0.057(3) 0.053(3) 0.019(2) 0.023(2) 0.029(2)
C32 0.038(2) 0.038(2) 0.037(2) 0.0173(18) 0.0188(16) 0.0193(17)
C33 0.048(3) 0.041(2) 0.060(3) 0.024(2) 0.021(2) 0.019(2)
C34 0.042(3) 0.047(3) 0.079(3) 0.024(3) 0.016(2) 0.009(2)
C35 0.039(3) 0.061(3) 0.072(3) 0.021(3) 0.003(2) 0.015(2)
C36 0.054(3) 0.060(3) 0.057(3) 0.028(2) 0.011(2) 0.028(2)
C37 0.041(2) 0.045(2) 0.049(2) 0.026(2) 0.0139(18) 0.0185(19)

loop_
_atom_type_symbol
_atom_type_description
_atom_type_scat_dispersion_real
_atom_type_scat_dispersion_imag
_atom_type_scat_source
C C 0.0033 0.0016 'International Tables Vol C Tables 4.2.6.8 and 6.1.1.4'
H H 0.0000 0.0000 'International Tables Vol C Tables 4.2.6.8 and 6.1.1.4'
Cl Cl 0.1484 0.1585 'International Tables Vol C Tables 4.2.6.8 and 6.1.1.4'

loop_
_geom_angle_atom_site_label_1
_geom_angle_atom_site_label_2
_geom_angle_atom_site_label_3
_geom_angle
_geom_angle_site_symmetry_1
_geom_angle_site_symmetry_3
C38 Cl1 Cl2 118.9(8) . 2_566
C38 Cl1 C38 77.5(6) . 2_566
Cl2 Cl1 C38 46.7(4) 2_566 2_566
Cl2 C38 Cl1 146.9(8) . .
Cl2 C38 Cl1 55.6(5) . 2_566
Cl1 C38 Cl1 102.5(6) . 2_566
Cl2 C38 H38A 100.1 . .
Cl1 C38 H38A 100.0 . .
Cl1 C38 H38A 80.8 2_566 .
Cl2 C38 H38B 100.1 . .
Cl1 C38 H38B 100.0 . .
Cl1 C38 H38B 155.7 2_566 .
H38A C38 H38B 104.2 . .
C38' Cl1' C38' 51.85(14) . 2_566
C38' C38' Cl1' 69.91(17) 2_566 .
C38' C38' Cl2 115.49(17) 2_566 .
Cl1' C38' Cl2 102.3 . .
C38' C38' Cl1' 58.23(15) 2_566 2_566
Cl1' C38' Cl1' 128.15(14) . 2_566
Cl2 C38' Cl1' 99.63(14) . 2_566
C38 Cl2 C38' 32.4 . .
C38 Cl2 Cl1 77.7(6) . 2_566
C38' Cl2 Cl1 46.8(6) . 2_566
C2 C1 C6 120.47(17) . .
C2 C1 C12 127.88(16) . .
C6 C1 C12 111.6(2) . .
C3 C2 C1 119.11(19) . .
C3 C2 H2 120.4 . .
C1 C2 H2 120.4 . .
C4 C3 C2 120.3(3) . .
C4 C3 H3 119.9 . .
C2 C3 H3 119.9 . .
C3 C4 C5 121.5(4) . .
C3 C4 H4 119.3 . .
C5 C4 H4 119.3 . .
C4 C5 C6 118.8(4) . .
C4 C5 H5 120.6 . .
C6 C5 H5 120.6 . .
C5 C6 C1 119.8(3) . .
C5 C6 C7 133.6(3) . .
C1 C6 C7 106.4(3) . .
C11 C7 C6 109.5(3) . .
C11 C7 C8 110.8(3) . .
C6 C7 C8 139.6(4) . .
C13 C8 C7 129.2(4) . .
C13 C8 C9 126.3(4) . .
C7 C8 C9 104.1(3) . .
C8 C9 C10 105.6(3) . .
C8 C9 H9A 110.6 . .
C10 C9 H9A 110.6 . .
C8 C9 H9B 110.6 . .
C10 C9 H9B 110.6 . .
H9A C9 H9B 108.7 . .
C11 C10 C9 102.2(3) . .
C11 C10 H10A 111.3 . .
C9 C10 H10A 111.3 . .
C11 C10 H10B 111.3 . .
C9 C10 H10B 111.3 . .
H10A C10 H10B 109.2 . .
C7 C11 C10 112.8(3) . .
C7 C11 C12 112.6(3) . .
C10 C11 C12 134.6(3) . .
C11 C12 C1 99.7(3) . .
C11 C12 C26 112.8(3) . .
C1 C12 C26 109.6(3) . .
C11 C12 C32 109.0(3) . .
C1 C12 C32 113.2(3) . .
C26 C12 C32 112.1(3) . .
C8 C13 C14 122.0(3) . .
C8 C13 C20 122.4(4) . .
C14 C13 C20 115.5(3) . .
C19 C14 C15 117.3(5) . .
C19 C14 C13 122.3(5) . .
C15 C14 C13 120.4(4) . .
C16 C15 C14 122.0(5) . .
C16 C15 H15 119.0 . .
C14 C15 H15 119.0 . .
C17 C16 C15 118.9(7) . .
C17 C16 H16 120.5 . .
C15 C16 H16 120.5 . .
C18 C17 C16 121.6(7) . .
C18 C17 H17 119.2 . .
C16 C17 H17 119.2 . .
C17 C18 C19 120.2(6) . .
C17 C18 H18 119.9 . .
C19 C18 H18 119.9 . .
C14 C19 C18 119.9(6) . .
C14 C19 H19 120.0 . .
C18 C19 H19 120.0 . .
C25 C20 C21 118.0(4) . .
C25 C20 C13 122.4(4) . .
C21 C20 C13 119.6(4) . .
C22 C21 C20 120.9(4) . .
C22 C21 H21 119.6 . .
C20 C21 H21 119.6 . .
C23 C22 C21 120.1(4) . .
C23 C22 H22 120.0 . .
C21 C22 H22 120.0 . .
C22 C23 C24 120.0(4) . .
C22 C23 H23 120.0 . .
C24 C23 H23 120.0 . .
C25 C24 C23 120.0(4) . .
C25 C24 H24 120.0 . .
C23 C24 H24 120.0 . .
C24 C25 C20 121.1(4) . .
C24 C25 H25 119.5 . .
C20 C25 H25 119.5 . .
C31 C26 C27 117.2(4) . .
C31 C26 C12 123.1(3) . .
C27 C26 C12 119.6(4) . .
C28 C27 C26 121.5(5) . .
C28 C27 H27 119.2 . .
C26 C27 H27 119.2 . .
C29 C28 C27 120.0(5) . .
C29 C28 H28 120.0 . .
C27 C28 H28 120.0 . .
C30 C29 C28 119.2(5) . .
C30 C29 H29 120.4 . .
C28 C29 H29 120.4 . .
C29 C30 C31 120.8(5) . .
C29 C30 H30 119.6 . .
C31 C30 H30 119.6 . .
C26 C31 C30 121.2(5) . .
C26 C31 H31 119.4 . .
C30 C31 H31 119.4 . .
C37 C32 C33 118.1(4) . .
C37 C32 C12 122.8(3) . .
C33 C32 C12 119.1(3) . .
C34 C33 C32 121.1(4) . .
C34 C33 H33 119.5 . .
C32 C33 H33 119.5 . .
C35 C34 C33 120.0(4) . .
C35 C34 H34 120.0 . .
C33 C34 H34 120.0 . .
C36 C35 C34 119.8(4) . .
C36 C35 H35 120.1 . .
C34 C35 H35 120.1 . .
C35 C36 C37 120.4(4) . .
C35 C36 H36 119.8 . .
C37 C36 H36 119.8 . .
C32 C37 C36 120.6(4) . .
C32 C37 H37 119.7 . .
C36 C37 H37 119.7 . .

loop_
_geom_bond_atom_site_label_1
_geom_bond_atom_site_label_2
_geom_bond_distance
_geom_bond_site_symmetry_2
Cl1 C38 1.692(14) .
Cl1 Cl2 1.844(17) 2_566
Cl1 C38 2.183(17) 2_566
C38 Cl2 1.6267 .
C38 Cl1 2.183(18) 2_566
C38 H38A 0.9700 .
C38 H38B 0.9700 .
Cl1' C38' 1.6362 .
Cl1' C38' 1.807(4) 2_566
C38' C38' 1.514(4) 2_566
C38' Cl2 1.6710 .
C38' Cl1' 1.807(4) 2_566
Cl2 Cl1 1.844(17) 2_566
C1 C2 1.3886 .
C1 C6 1.399(4) .
C1 C12 1.520(4) .
C2 C3 1.388(4) .
C2 H2 0.9300 .
C3 C4 1.373(6) .
C3 H3 0.9300 .
C4 C5 1.385(5) .
C4 H4 0.9300 .
C5 C6 1.392(5) .
C5 H5 0.9300 .
C6 C7 1.470(5) .
C7 C11 1.342(5) .
C7 C8 1.469(5) .
C8 C13 1.344(5) .
C8 C9 1.515(6) .
C9 C10 1.543(6) .
C9 H9A 0.9700 .
C9 H9B 0.9700 .
C10 C11 1.476(5) .
C10 H10A 0.9700 .
C10 H10B 0.9700 .
C11 C12 1.509(5) .
C12 C26 1.529(5) .
C12 C32 1.540(5) .
C13 C14 1.479(6) .
C13 C20 1.490(5) .
C14 C19 1.379(7) .
C14 C15 1.388(6) .
C15 C16 1.373(7) .
C15 H15 0.9300 .
C16 C17 1.350(10) .
C16 H16 0.9300 .
C17 C18 1.336(11) .
C17 H17 0.9300 .
C18 C19 1.400(9) .
C18 H18 0.9300 .
C19 H19 0.9300 .
C20 C25 1.377(6) .
C20 C21 1.387(6) .
C21 C22 1.386(6) .
C21 H21 0.9300 .
C22 C23 1.352(6) .
C22 H22 0.9300 .
C23 C24 1.381(7) .
C23 H23 0.9300 .
C24 C25 1.375(6) .
C24 H24 0.9300 .
C25 H25 0.9300 .
C26 C31 1.375(6) .
C26 C27 1.382(6) .
C27 C28 1.378(7) .
C27 H27 0.9300 .
C28 C29 1.377(8) .
C28 H28 0.9300 .
C29 C30 1.351(8) .
C29 H29 0.9300 .
C30 C31 1.383(6) .
C30 H30 0.9300 .
C31 H31 0.9300 .
C32 C37 1.378(5) .
C32 C33 1.389(5) .
C33 C34 1.376(6) .
C33 H33 0.9300 .
C34 C35 1.371(7) .
C34 H34 0.9300 .
C35 C36 1.363(6) .
C35 H35 0.9300 .
C36 C37 1.388(6) .
C36 H36 0.9300 .
C37 H37 0.9300 .

loop_
_geom_torsion_atom_site_label_1
_geom_torsion_atom_site_label_2
_geom_torsion_atom_site_label_3
_geom_torsion_atom_site_label_4
_geom_torsion
_geom_torsion_site_symmetry_1
_geom_torsion_site_symmetry_4
Cl2 Cl1 C38 Cl2 -66.5(19) 2_566 .
C38 Cl1 C38 Cl2 -44.0(12) 2_566 .
Cl2 Cl1 C38 Cl1 -22.5(9) 2_566 2_566
C38 Cl1 C38 Cl1 0.0 2_566 2_566
C38' Cl1' C38' Cl2 -112.91(18) 2_566 .
C38' Cl1' C38' Cl1' 0.0 2_566 2_566
Cl1 C38 Cl2 C38' 71.0(10) . .
Cl1 C38 Cl2 C38' 15.7(7) 2_566 .
Cl1 C38 Cl2 Cl1 55.3(15) . 2_566
C38' C38' Cl2 C38 -84.86(19) 2_566 .
Cl1' C38' Cl2 C38 -11.4 . .
Cl1' C38' Cl2 C38 -144.15(14) 2_566 .
C38' C38' Cl2 Cl1 73.9(8) 2_566 2_566
Cl1' C38' Cl2 Cl1 147.4(8) . 2_566
Cl1' C38' Cl2 Cl1 14.6(8) 2_566 2_566
C6 C1 C2 C3 -0.6(2) . .
C12 C1 C2 C3 -177.8(3) . .
C1 C2 C3 C4 1.8(4) . .
C2 C3 C4 C5 -1.2(6) . .
C3 C4 C5 C6 -0.7(6) . .
C4 C5 C6 C1 1.9(5) . .
C4 C5 C6 C7 176.0(4) . .
C2 C1 C6 C5 -1.3(4) . .
C12 C1 C6 C5 176.4(3) . .
C2 C1 C6 C7 -176.80(18) . .
C12 C1 C6 C7 0.8(3) . .
C5 C6 C7 C11 -172.4(4) . .
C1 C6 C7 C11 2.3(4) . .
C5 C6 C7 C8 5.2(8) . .
C1 C6 C7 C8 179.9(4) . .
C11 C7 C8 C13 -159.2(4) . .
C6 C7 C8 C13 23.2(8) . .
C11 C7 C8 C9 14.0(5) . .
C6 C7 C8 C9 -163.6(5) . .
C13 C8 C9 C10 152.9(4) . .
C7 C8 C9 C10 -20.6(5) . .
C8 C9 C10 C11 19.6(5) . .
C6 C7 C11 C10 177.1(3) . .
C8 C7 C11 C10 -1.2(5) . .
C6 C7 C11 C12 -4.6(4) . .
C8 C7 C11 C12 177.0(3) . .
C9 C10 C11 C7 -11.8(5) . .
C9 C10 C11 C12 170.5(4) . .
C7 C11 C12 C1 4.8(4) . .
C10 C11 C12 C1 -177.5(4) . .
C7 C11 C12 C26 120.9(4) . .
C10 C11 C12 C26 -61.4(6) . .
C7 C11 C12 C32 -113.9(4) . .
C10 C11 C12 C32 63.8(5) . .
C2 C1 C12 C11 174.21(17) . .
C6 C1 C12 C11 -3.2(3) . .
C2 C1 C12 C26 55.6(3) . .
C6 C1 C12 C26 -121.8(3) . .
C2 C1 C12 C32 -70.2(3) . .
C6 C1 C12 C32 112.4(3) . .
C7 C8 C13 C14 5.1(7) . .
C9 C8 C13 C14 -166.8(4) . .
C7 C8 C13 C20 -180.0(4) . .
C9 C8 C13 C20 8.2(7) . .
C8 C13 C14 C19 -125.1(5) . .
C20 C13 C14 C19 59.6(6) . .
C8 C13 C14 C15 56.2(6) . .
C20 C13 C14 C15 -119.1(4) . .
C19 C14 C15 C16 1.9(7) . .
C13 C14 C15 C16 -179.3(4) . .
C14 C15 C16 C17 -0.4(8) . .
C15 C16 C17 C18 -1.5(10) . .
C16 C17 C18 C19 1.7(11) . .
C15 C14 C19 C18 -1.6(7) . .
C13 C14 C19 C18 179.7(5) . .
C17 C18 C19 C14 -0.1(10) . .
C8 C13 C20 C25 46.0(6) . .
C14 C13 C20 C25 -138.7(5) . .
C8 C13 C20 C21 -135.6(5) . .
C14 C13 C20 C21 39.7(6) . .
C25 C20 C21 C22 -0.9(7) . .
C13 C20 C21 C22 -179.4(4) . .
C20 C21 C22 C23 -0.5(8) . .
C21 C22 C23 C24 1.9(8) . .
C22 C23 C24 C25 -1.7(8) . .
C23 C24 C25 C20 0.2(8) . .
C21 C20 C25 C24 1.1(7) . .
C13 C20 C25 C24 179.5(5) . .
C11 C12 C26 C31 139.5(4) . .
C1 C12 C26 C31 -110.4(4) . .
C32 C12 C26 C31 16.0(5) . .
C11 C12 C26 C27 -44.0(5) . .
C1 C12 C26 C27 66.1(4) . .
C32 C12 C26 C27 -167.5(3) . .
C31 C26 C27 C28 -0.2(6) . .
C12 C26 C27 C28 -176.8(4) . .
C26 C27 C28 C29 -0.4(7) . .
C27 C28 C29 C30 1.1(7) . .
C28 C29 C30 C31 -1.1(8) . .
C27 C26 C31 C30 0.1(6) . .
C12 C26 C31 C30 176.7(4) . .
C29 C30 C31 C26 0.5(7) . .
C11 C12 C32 C37 117.8(4) . .
C1 C12 C32 C37 7.9(5) . .
C26 C12 C32 C37 -116.6(4) . .
C11 C12 C32 C33 -61.9(4) . .
C1 C12 C32 C33 -171.7(3) . .
C26 C12 C32 C33 63.8(4) . .
C37 C32 C33 C34 -1.9(6) . .
C12 C32 C33 C34 177.7(4) . .
C32 C33 C34 C35 1.0(7) . .
C33 C34 C35 C36 0.2(8) . .
C34 C35 C36 C37 -0.5(7) . .
C33 C32 C37 C36 1.6(6) . .
C12 C32 C37 C36 -178.0(4) . .
C35 C36 C37 C32 -0.5(7) . .
